data_4108633
loop_
_publ_author_name
'Manon Chaumontet'
'Riccardo Piccardi'
'Nicolas Audic'
'Julien Hitce'
'Jean-Louis Peglion'
'Eric Clot'
'Olivier Baudoin'

_publ_section_title
;
 Synthesis of Benzocyclobutenes by Palladium-Catalyzed C-H Activation of
 Methyl Groups: Method and Mechanistic Study
;
_journal_name_full 'Journal of the American Chemical Society'
_journal_page_first 15157
_journal_page_last 15166
_journal_paper_doi 10.1021/ja805598s
_journal_volume 130
_journal_year 2008
_chemical_formula_moiety 'C14 H16 O6'
_chemical_formula_sum 'C14 H16 O6'
_chemical_formula_weight 280.28
_space_group_IT_number 61
_symmetry_cell_setting orthorhombic
_symmetry_space_group_name_Hall '-P 2bc 2ac'
_symmetry_space_group_name_H-M 'P c a b'
_atom_sites_solution_hydrogens geom
_atom_sites_solution_primary direct
_cell_angle_alpha 90
_cell_angle_beta 90
_cell_angle_gamma 90
_cell_formula_units_Z 8
_cell_length_a 8.7840(4)
_cell_length_b 14.0310(4)
_cell_length_c 22.2306(9)
_cell_measurement_reflns_used 3249
_cell_measurement_temperature 150
_cell_measurement_theta_max 27.878
_cell_measurement_theta_min 0.730
_cell_volume 2739.88(18)
_computing_cell_refinement 'DENZO/SCALEPACK (Otwinowski & Minor, 1997)'
_computing_data_collection 'COLLECT (Nonius, 1997-2001).'
_computing_data_reduction 'DENZO/SCALEPACK (Otwinowski & Minor, 1997)'
_computing_molecular_graphics 'CAMERON (Watkin et al., 1996)'
_computing_publication_material 'CRYSTALS (Betteridge et al., 2003)'
_computing_structure_refinement 'CRYSTALS (Betteridge et al., 2003)'
_computing_structure_solution 'SIR97 (Altomare et al., 1999)'
_diffrn_ambient_temperature 150
_diffrn_measured_fraction_theta_full 0.990
_diffrn_measured_fraction_theta_max 0.983
_diffrn_measurement_device 'Nonius KappaCCD'
_diffrn_measurement_device_type Area
_diffrn_measurement_method '\f & \w scans'
_diffrn_radiation_monochromator graphite
_diffrn_radiation_type 'Mo K\a'
_diffrn_radiation_wavelength 0.71069
_diffrn_reflns_av_R_equivalents 0.042
_diffrn_reflns_limit_h_max 11
_diffrn_reflns_limit_h_min -11
_diffrn_reflns_limit_k_max 17
_diffrn_reflns_limit_k_min -18
_diffrn_reflns_limit_l_max 29
_diffrn_reflns_limit_l_min -29
_diffrn_reflns_number 6312
_diffrn_reflns_theta_full 25.078
_diffrn_reflns_theta_max 27.864
_diffrn_reflns_theta_min 1.832
_diffrn_standards_number 0
_exptl_absorpt_coefficient_mu 0.107
_exptl_absorpt_correction_type none
_exptl_crystal_colour colorless
_exptl_crystal_density_diffrn 1.359
_exptl_crystal_description needle
_exptl_crystal_F_000 1184
_exptl_crystal_size_max 0.46
_exptl_crystal_size_mid 0.34
_exptl_crystal_size_min 0.19
_refine_diff_density_max 0.26
_refine_diff_density_min -0.28
_refine_ls_extinction_method none
_refine_ls_goodness_of_fit_ref 1.1357
_refine_ls_hydrogen_treatment constr
_refine_ls_matrix_type full
_refine_ls_number_parameters 181
_refine_ls_number_reflns 1967
_refine_ls_number_restraints 0
_refine_ls_R_factor_all 0.0948
_refine_ls_R_factor_gt 0.0509
_refine_ls_shift/su_max 0.000303
_refine_ls_structure_factor_coef F
_refine_ls_weighting_details
;
 Method, part 1, Chebychev polynomial, (Watkin, 1994, Prince, 1982) 
 [weight] = 1.0/[A~0~*T~0~(x)+A~1~*T~1~(x) ... +A~n-1~]*T~n-1~(x)] 
 where A~i~ are the Chebychev coefficients listed below and x= Fcalc/Fmax 
 Method = Robust Weighting (Prince, 1982) 
 W = [weight] * [1-(deltaF/6*sigmaF)^2^]^2^ 
 A~i~ are: 
 0.546 0.418 0.272 
;
_refine_ls_weighting_scheme calc
_refine_ls_wR_factor_all 0.0986
_refine_ls_wR_factor_gt 0.0587
_refine_ls_wR_factor_ref 0.0587
_reflns_limit_h_max 11
_reflns_limit_h_min 0
_reflns_limit_k_max 18
_reflns_limit_k_min 0
_reflns_limit_l_max 29
_reflns_limit_l_min 0
_reflns_number_gt 1967
_reflns_number_total 3220
_reflns_threshold_expression I>2.0\s(I)
_oxford_diffrn_Wilson_B_factor 0.00
_oxford_diffrn_Wilson_scale 0.00
_oxford_refine_ls_r_factor_ref 0.0509
_oxford_refine_ls_scale 0.2662(8)
_oxford_reflns_number_all 3209
_oxford_reflns_threshold_expression_ref I>2.0\s(I)
_cod_data_source_file ja805598s_si_003.cif
_cod_data_source_block 1
_cod_original_sg_symbol_H-M 'P c a b '
_cod_database_code 4108633

loop_
_symmetry_equiv_pos_as_xyz
x,y,z
-x,-y,-z
-x+1/2,y,z+1/2
x+1/2,-y,-z+1/2
x+1/2,-y+1/2,z
-x+1/2,y+1/2,-z
-x,-y+1/2,z+1/2
x,y+1/2,-z+1/2

loop_
_atom_site_label
_atom_site_type_symbol
_atom_site_fract_x
_atom_site_fract_y
_atom_site_fract_z
_atom_site_U_iso_or_equiv
_atom_site_occupancy
_atom_site_adp_type
_atom_site_refinement_flags_posn
O1 O 0.57174(17) 0.36625(11) 0.55655(7) 0.0304 1.0000 Uani .
O2 O 0.35257(19) 0.45633(11) 0.31822(7) 0.0347 1.0000 Uani .
O3 O 0.33675(19) 0.36939(13) 0.62358(7) 0.0374 1.0000 Uani .
O4 O 0.14337(19) 0.53912(12) 0.34316(8) 0.0371 1.0000 Uani .
O5 O 0.1060(2) 0.30695(11) 0.29368(7) 0.0353 1.0000 Uani .
O6 O 0.2310(2) 0.21478(12) 0.35957(9) 0.0463 1.0000 Uani .
C7 C 0.2186(2) 0.46776(15) 0.34608(9) 0.0262 1.0000 Uani .
C8 C 0.4373(2) 0.36959(15) 0.52565(9) 0.0243 1.0000 Uani .
C9 C 0.2768(2) 0.37474(14) 0.44122(9) 0.0237 1.0000 Uani .
C10 C 0.1812(2) 0.29110(15) 0.34498(10) 0.0273 1.0000 Uani .
C11 C 0.1840(2) 0.38033(15) 0.38343(9) 0.0245 1.0000 Uani .
C12 C 0.4246(2) 0.37023(14) 0.46339(9) 0.0232 1.0000 Uani .
C13 C 0.1496(2) 0.37943(14) 0.47736(10) 0.0238 1.0000 Uani .
C14 C 0.0390(2) 0.38653(16) 0.42518(9) 0.0265 1.0000 Uani .
C15 C 0.7078(2) 0.37122(16) 0.52142(11) 0.0300 1.0000 Uani .
C16 C 0.1590(2) 0.37733(15) 0.53950(10) 0.0263 1.0000 Uani .
C17 C 0.0823(4) 0.22431(18) 0.25563(13) 0.0490 1.0000 Uani .
C18 C 0.3056(3) 0.37202(15) 0.56341(9) 0.0270 1.0000 Uani .
C19 C 0.4090(3) 0.53788(18) 0.28533(13) 0.0453 1.0000 Uani .
H121 H 0.5109 0.3685 0.4377 0.0150 1.0000 Uiso R
H141 H -0.0152 0.4450 0.4232 0.0174 1.0000 Uiso R
H142 H -0.0304 0.3349 0.4215 0.0174 1.0000 Uiso R
H151 H 0.7933 0.3680 0.5475 0.0240 1.0000 Uiso R
H152 H 0.7101 0.4296 0.4998 0.0240 1.0000 Uiso R
H153 H 0.7109 0.3194 0.4939 0.0240 1.0000 Uiso R
H161 H 0.0713 0.3785 0.5645 0.0168 1.0000 Uiso R
H171 H 0.0293 0.2387 0.2195 0.0460 1.0000 Uiso R
H172 H 0.0244 0.1805 0.2788 0.0460 1.0000 Uiso R
H173 H 0.1783 0.1969 0.2461 0.0460 1.0000 Uiso R
H191 H 0.5035 0.5258 0.2660 0.0443 1.0000 Uiso R
H192 H 0.4217 0.5871 0.3142 0.0443 1.0000 Uiso R
H193 H 0.3359 0.5571 0.2562 0.0443 1.0000 Uiso R
C20 C 0.2094(4) 0.3775(3) 0.66206(12) 0.0786 1.0000 Uani .
H201 H 0.2445 0.3749 0.7025 0.0549 1.0000 Uiso R
H202 H 0.1582 0.4362 0.6554 0.0549 1.0000 Uiso R
H203 H 0.1413 0.3261 0.6549 0.0549 1.0000 Uiso R

loop_
_atom_site_aniso_label
_atom_site_aniso_U_11
_atom_site_aniso_U_22
_atom_site_aniso_U_33
_atom_site_aniso_U_23
_atom_site_aniso_U_13
_atom_site_aniso_U_12
O1 0.0218(7) 0.0421(9) 0.0272(8) -0.0012(7) -0.0030(6) 0.0032(6)
O2 0.0358(9) 0.0314(8) 0.0369(9) 0.0035(7) 0.0093(7) 0.0006(7)
O3 0.0327(9) 0.0576(11) 0.0220(8) 0.0036(7) 0.0013(7) 0.0107(8)
O4 0.0368(9) 0.0312(8) 0.0432(10) 0.0062(7) -0.0003(8) 0.0071(7)
O5 0.0475(10) 0.0288(8) 0.0296(8) -0.0022(7) -0.0100(8) -0.0010(7)
O6 0.0588(12) 0.0302(9) 0.0498(10) -0.0065(8) -0.0188(9) 0.0107(9)
C7 0.0262(10) 0.0286(11) 0.0237(10) -0.0030(8) -0.0057(9) 0.0001(9)
C8 0.0211(10) 0.0262(10) 0.0256(10) -0.0018(9) -0.0004(8) 0.0016(8)
C9 0.0248(10) 0.0228(9) 0.0236(9) -0.0001(8) -0.0015(8) 0.0006(8)
C10 0.0273(11) 0.0262(11) 0.0285(11) 0.0015(9) -0.0014(9) -0.0001(8)
C11 0.0235(10) 0.0239(10) 0.0261(10) -0.0006(8) -0.0025(8) 0.0000(8)
C12 0.0218(10) 0.0219(10) 0.0258(10) -0.0009(8) 0.0013(8) -0.0002(8)
C13 0.0221(9) 0.0214(9) 0.0277(10) 0.0008(8) 0.0000(8) 0.0004(8)
C14 0.0213(10) 0.0299(11) 0.0283(11) -0.0015(9) -0.0010(8) 0.0017(8)
C15 0.0230(10) 0.0324(12) 0.0347(11) -0.0038(10) -0.0011(9) -0.0017(9)
C16 0.0234(10) 0.0284(10) 0.0271(10) 0.0011(9) 0.0038(9) 0.0022(9)
C17 0.0689(19) 0.0376(14) 0.0405(14) -0.0105(12) -0.0161(15) -0.0045(14)
C18 0.0312(11) 0.0282(11) 0.0216(9) 0.0014(9) 0.0019(9) 0.0026(9)
C19 0.0515(16) 0.0374(13) 0.0470(15) 0.0047(12) 0.0154(13) -0.0084(12)
C20 0.0434(16) 0.169(4) 0.0231(12) 0.0124(19) 0.0062(12) 0.037(2)

loop_
_atom_type_symbol
_atom_type_scat_dispersion_real
_atom_type_scat_dispersion_imag
_atom_type_scat_Cromer_Mann_a1
_atom_type_scat_Cromer_Mann_b1
_atom_type_scat_Cromer_Mann_a2
_atom_type_scat_Cromer_Mann_b2
_atom_type_scat_Cromer_Mann_a3
_atom_type_scat_Cromer_Mann_b3
_atom_type_scat_Cromer_Mann_a4
_atom_type_scat_Cromer_Mann_b4
_atom_type_scat_Cromer_Mann_c
_atom_type_scat_source
C 0.0033 0.0016 2.3100 20.8439 1.0200 10.2075 1.5886 0.5687 0.8650 51.6512 0.2156 'International Tables Vol C 4.2.6.8 and 6.1.1.4'
H 0.0000 0.0000 0.4930 10.5109 0.3229 26.1257 0.1402 3.1424 0.0408 57.7998 0.0030 'International Tables Vol C 4.2.6.8 and 6.1.1.4'
O 0.0106 0.0060 3.0485 13.2771 2.2868 5.7011 1.5463 0.3239 0.8670 32.9089 0.2508 'International Tables Vol C 4.2.6.8 and 6.1.1.4'

loop_
_geom_angle_atom_site_label_1
_geom_angle_atom_site_label_2
_geom_angle_atom_site_label_3
_geom_angle
_geom_angle_publ_flag
C8 O1 C15 116.47(16) yes
C7 O2 C19 116.13(18) yes
C18 O3 C20 115.59(19) yes
C10 O5 C17 115.81(18) yes
O2 C7 O4 123.9(2) yes
O2 C7 C11 109.49(17) yes
O4 C7 C11 126.5(2) yes
O1 C8 C12 124.82(18) yes
O1 C8 C18 113.88(18) yes
C12 C8 C18 121.31(19) yes
C11 C9 C12 143.2(2) yes
C11 C9 C13 93.17(17) yes
C12 C9 C13 123.57(19) yes
O5 C10 O6 124.0(2) yes
O5 C10 C11 110.59(18) yes
O6 C10 C11 125.3(2) yes
C9 C11 C10 116.20(17) yes
C9 C11 C7 113.40(17) yes
C10 C11 C7 111.31(17) yes
C9 C11 C14 86.49(15) yes
C10 C11 C14 111.35(17) yes
C7 C11 C14 116.15(17) yes
C9 C12 C8 115.40(19) yes
C9 C12 H121 122.2 no
C8 C12 H121 122.4 no
C9 C13 C14 94.39(17) yes
C9 C13 C16 122.16(19) yes
C14 C13 C16 143.44(19) yes
C13 C14 C11 85.95(15) yes
C13 C14 H141 114.4 no
C11 C14 H141 115.1 no
C13 C14 H142 115.2 no
C11 C14 H142 115.2 no
H141 C14 H142 109.5 no
O1 C15 H151 109.0 no
O1 C15 H152 109.7 no
H151 C15 H152 109.5 no
O1 C15 H153 109.8 no
H151 C15 H153 109.5 no
H152 C15 H153 109.5 no
C13 C16 C18 115.91(19) yes
C13 C16 H161 122.3 no
C18 C16 H161 121.8 no
O5 C17 H171 113.2 no
O5 C17 H172 106.1 no
H171 C17 H172 109.5 no
O5 C17 H173 109.1 no
H171 C17 H173 109.5 no
H172 C17 H173 109.5 no
C8 C18 C16 121.63(19) yes
C8 C18 O3 114.32(19) yes
C16 C18 O3 124.1(2) yes
O2 C19 H191 112.8 no
O2 C19 H192 105.9 no
H191 C19 H192 109.5 no
O2 C19 H193 109.7 no
H191 C19 H193 109.5 no
H192 C19 H193 109.5 no
O3 C20 H201 108.2 no
O3 C20 H202 110.5 no
H201 C20 H202 109.5 no
O3 C20 H203 109.7 no
H201 C20 H203 109.5 no
H202 C20 H203 109.5 no

loop_
_geom_bond_atom_site_label_1
_geom_bond_atom_site_label_2
_geom_bond_distance
_geom_bond_publ_flag
O1 C8 1.367(2) yes
O1 C15 1.429(3) yes
O2 C7 1.339(3) yes
O2 C19 1.446(3) yes
O3 C18 1.366(3) yes
O3 C20 1.413(3) yes
O4 C7 1.202(3) yes
O5 C10 1.337(3) yes
O5 C17 1.450(3) yes
O6 C10 1.201(3) yes
C7 C11 1.512(3) yes
C8 C12 1.389(3) yes
C8 C18 1.430(3) yes
C9 C11 1.523(3) yes
C9 C12 1.390(3) yes
C9 C13 1.378(3) yes
C10 C11 1.516(3) yes
C11 C14 1.578(3) yes
C12 H121 0.950 no
C13 C14 1.516(3) yes
C13 C16 1.384(3) yes
C14 H141 0.950 no
C14 H142 0.950 no
C15 H151 0.950 no
C15 H152 0.950 no
C15 H153 0.950 no
C16 C18 1.395(3) yes
C16 H161 0.950 no
C17 H171 0.950 no
C17 H172 0.950 no
C17 H173 0.950 no
C19 H191 0.950 no
C19 H192 0.950 no
C19 H193 0.950 no
C20 H201 0.950 no
C20 H202 0.950 no
C20 H203 0.950 no

loop_
_geom_hbond_atom_site_label_D
_geom_hbond_atom_site_label_H
_geom_hbond_atom_site_label_A
_geom_hbond_site_symmetry_A
_geom_hbond_angle_DHA
_geom_hbond_distance_DH
_geom_hbond_distance_HA
_geom_hbond_distance_DA
_geom_hbond_publ_flag
C17 H172 O2 5_455 167 0.95 2.59 3.526(3) yes
C20 H201 O5 3_555 156 0.95 2.60 3.489(3) yes

loop_
_cod_related_entry_id
_cod_related_entry_database
_cod_related_entry_code
1 ChemSpider 30660342
